data_2222632
loop_
_publ_author_name
'Fun, Hoong-Kun'
'Balasubramani, Kasthuri'

_publ_section_title
;
 3,4-Diaminopyridinium 4-nitrobenzoate--4-nitrobenzoic acid (1/1)
;
_journal_coeditor_code CI2849
_journal_issue 8
_journal_name_full 'Acta Crystallographica Section E'
_journal_page_first o1887
_journal_page_last o1888
_journal_paper_doi 10.1107/S1600536809027354
_journal_volume 65
_journal_year 2009
_chemical_formula_iupac 'C5 H8 N3 +, C7 H4 N O4 -, C7 H5 N O4'
_chemical_formula_moiety 'C5 H8 N3 +, C7 H4 N O4 -, C7 H5 N O4'
_chemical_formula_sum 'C19 H17 N5 O8'
_chemical_formula_weight 443.38
_chemical_name_systematic
;
3,4-Diaminopyridinium 4-nitrobenzoate--4-nitrobenzoic acid (1/1)
;
_space_group_IT_number 2
_symmetry_cell_setting triclinic
_symmetry_space_group_name_Hall '-P 1'
_symmetry_space_group_name_H-M 'P -1'
_atom_sites_solution_hydrogens geom
_atom_sites_solution_primary direct
_atom_sites_solution_secondary difmap
_audit_creation_method SHELXL-97
_cell_angle_alpha 80.8590(10)
_cell_angle_beta 83.2530(10)
_cell_angle_gamma 78.5490(10)
_cell_formula_units_Z 2
_cell_length_a 6.8073(2)
_cell_length_b 6.8087(2)
_cell_length_c 21.0171(5)
_cell_measurement_reflns_used 7405
_cell_measurement_temperature 100.00(10)
_cell_measurement_theta_max 33.69
_cell_measurement_theta_min 3.07
_cell_volume 938.88(5)
_computing_cell_refinement 'SAINT (Bruker, 2005)'
_computing_data_collection 'APEX2 (Bruker, 2005)'
_computing_data_reduction 'SAINT (Bruker, 2005)'
_computing_molecular_graphics 'SHELXTL (Sheldrick, 2008)'
_computing_publication_material 'SHELXTL (Sheldrick, 2008) and PLATON (Spek, 2009)'
_computing_structure_refinement 'SHELXTL (Sheldrick, 2008)'
_computing_structure_solution 'SHELXTL (Sheldrick, 2008)'
_diffrn_ambient_temperature 100.00(10)
_diffrn_measured_fraction_theta_full 0.991
_diffrn_measured_fraction_theta_max 0.991
_diffrn_measurement_device_type
;
Bruker SMART APEXII CCD area-detector
;
_diffrn_measurement_method '\f and \w'
_diffrn_radiation_monochromator graphite
_diffrn_radiation_source 'fine-focus sealed tube'
_diffrn_radiation_type MoK\a
_diffrn_radiation_wavelength 0.71073
_diffrn_reflns_av_R_equivalents 0.0408
_diffrn_reflns_av_sigmaI/netI 0.0328
_diffrn_reflns_limit_h_max 9
_diffrn_reflns_limit_h_min -9
_diffrn_reflns_limit_k_max 9
_diffrn_reflns_limit_k_min -9
_diffrn_reflns_limit_l_max 28
_diffrn_reflns_limit_l_min -29
_diffrn_reflns_number 27907
_diffrn_reflns_theta_full 30.00
_diffrn_reflns_theta_max 30.00
_diffrn_reflns_theta_min 0.99
_diffrn_standards_number 0
_exptl_absorpt_coefficient_mu 0.125
_exptl_absorpt_correction_T_max 0.9791
_exptl_absorpt_correction_T_min 0.9336
_exptl_absorpt_correction_type multi-scan
_exptl_absorpt_process_details '(SADABS; Bruker, 2005)'
_exptl_crystal_colour yellow
_exptl_crystal_density_diffrn 1.568
_exptl_crystal_density_method 'not measured'
_exptl_crystal_description Block
_exptl_crystal_F_000 460
_exptl_crystal_size_max 0.56
_exptl_crystal_size_mid 0.20
_exptl_crystal_size_min 0.17
_refine_diff_density_max 0.811
_refine_diff_density_min -0.440
_refine_ls_extinction_method none
_refine_ls_goodness_of_fit_ref 1.047
_refine_ls_hydrogen_treatment mixed
_refine_ls_matrix_type full
_refine_ls_number_parameters 353
_refine_ls_number_reflns 5435
_refine_ls_number_restraints 0
_refine_ls_restrained_S_all 1.047
_refine_ls_R_factor_all 0.0786
_refine_ls_R_factor_gt 0.0594
_refine_ls_shift/su_max 0.001
_refine_ls_shift/su_mean 0.000
_refine_ls_structure_factor_coef Fsqd
_refine_ls_weighting_details 'calc w=1/[\s^2^(Fo^2^)+(0.1091P)^2^+0.3802P] where P=(Fo^2^+2Fc^2^)/3'
_refine_ls_weighting_scheme calc
_refine_ls_wR_factor_gt 0.1695
_refine_ls_wR_factor_ref 0.1901
_reflns_number_gt 4025
_reflns_number_total 5435
_reflns_threshold_expression I>2\s(I)
_cod_data_source_file ci2849.cif
_cod_data_source_block I
_cod_depositor_comments
;
The following automatic conversions were performed:
'_symmetry_cell_setting' value 'Triclinic' changed to 'triclinic'
according to '/home/saulius/struct/CIF-dictionaries/cif_core.dic'
dictionary named 'cif_core.dic' version 2.4.1 from 2010-06-29.

Automatic conversion script
Id: cif_fix_enum 1527 2010-12-29 10:47:43Z saulius 

The following automatic conversions were performed:

'_symmetry_cell_setting' value 'Triclinic' changed to 'triclinic'
according to /home/saulius/struct/CIF-dictionaries/cif_core.dic
dictionary named 'cif_core.dic' version 2.4.1 from 2010-06-29.

Automatic conversion script
Id: cif_fix_values 1715 2011-07-08 13:25:40Z adriana 
;
_cod_database_code 2222632
_cod_database_fobs_code 2222632

loop_
_symmetry_equiv_pos_as_xyz
'x, y, z'
'-x, -y, -z'

loop_
_atom_site_type_symbol
_atom_site_label
_atom_site_fract_x
_atom_site_fract_y
_atom_site_fract_z
_atom_site_U_iso_or_equiv
_atom_site_adp_type
_atom_site_calc_flag
_atom_site_refinement_flags
_atom_site_occupancy
_atom_site_disorder_assembly
_atom_site_disorder_group
O O1A 1.39968(18) 0.6458(2) 0.56237(6) 0.0292(3) Uani d . 1 . .
O O2A 1.1299(2) 0.6247(2) 0.62692(6) 0.0282(3) Uani d . 1 . .
O O3A 0.84687(17) 0.9461(2) 0.30121(6) 0.0235(3) Uani d . 1 . .
O O4A 0.56283(19) 0.8966(2) 0.36256(7) 0.0342(4) Uani d . 1 . .
C C7A 0.7456(2) 0.8934(2) 0.35545(8) 0.0193(3) Uani d . 1 . .
C C1A 0.8875(2) 0.7614(2) 0.52810(8) 0.0175(3) Uani d . 1 . .
C C2A 0.7744(2) 0.8188(2) 0.47485(8) 0.0178(3) Uani d . 1 . .
C C3A 0.8705(2) 0.8287(2) 0.41221(7) 0.0160(3) Uani d . 1 . .
C C4A 1.0802(2) 0.7779(2) 0.40257(8) 0.0173(3) Uani d . 1 . .
C C5A 1.1946(2) 0.7216(2) 0.45525(7) 0.0166(3) Uani d . 1 . .
C C6A 1.0950(2) 0.7158(2) 0.51679(7) 0.0155(3) Uani d . 1 . .
N N1A 1.2168(2) 0.6579(2) 0.57258(7) 0.0186(3) Uani d . 1 . .
O O1B 0.08979(19) 0.3360(2) -0.05503(7) 0.0309(3) Uani d . 1 . .
O O2B 0.3609(2) 0.3677(2) -0.11725(6) 0.0285(3) Uani d . 1 . .
O O3B 0.64656(17) 0.0180(2) 0.20718(6) 0.0239(3) Uani d . 1 . .
H H1O3 0.7184 0.0014 0.2370 0.036 Uiso calc R 1 . .
O O4B 0.91654(18) 0.1156(2) 0.14870(6) 0.0276(3) Uani d . 1 . .
C C7B 0.7393(2) 0.0931(2) 0.15458(8) 0.0185(3) Uani d . 1 . .
C C1B 0.2910(2) 0.2478(2) 0.05366(8) 0.0177(3) Uani d . 1 . .
C C2B 0.4051(2) 0.1875(2) 0.10658(7) 0.0170(3) Uani d . 1 . .
C C3B 0.6149(2) 0.1559(2) 0.09760(8) 0.0164(3) Uani d . 1 . .
C C4B 0.7116(2) 0.1852(2) 0.03518(8) 0.0180(3) Uani d . 1 . .
C C5B 0.5997(2) 0.2440(2) -0.01814(8) 0.0177(3) Uani d . 1 . .
C C6B 0.3922(2) 0.2731(2) -0.00739(7) 0.0163(3) Uani d . 1 . .
N N1B 0.2727(2) 0.3303(2) -0.06376(7) 0.0188(3) Uani d . 1 . .
N N2 0.3773(2) 0.7229(2) 0.23610(7) 0.0261(3) Uani d . 1 . .
N N3 -0.0247(2) 0.4644(3) 0.21167(9) 0.0355(4) Uani d . 1 . .
N N4 0.2251(2) 0.1578(2) 0.28541(7) 0.0254(3) Uani d . 1 . .
C C8 0.4928(3) 0.5748(3) 0.27289(9) 0.0243(4) Uani d . 1 . .
C C9 0.4450(3) 0.3893(3) 0.28994(9) 0.0242(4) Uani d . 1 . .
C C10 0.2719(2) 0.3463(3) 0.27034(8) 0.0204(3) Uani d . 1 . .
C C11 0.1493(2) 0.5011(3) 0.23126(8) 0.0229(3) Uani d . 1 . .
C C12 0.2073(3) 0.6893(3) 0.21562(9) 0.0241(4) Uani d . 1 . .
H H1N3 -0.023(4) 0.312(4) 0.2071(13) 0.048(7) Uiso d . 1 . .
H H2N3 -0.080(4) 0.564(4) 0.1805(15) 0.060(8) Uiso d . 1 . .
H H1N2 0.431(3) 0.851(4) 0.2220(12) 0.036(6) Uiso d . 1 . .
H H1N4 0.312(3) 0.070(3) 0.3102(11) 0.028(5) Uiso d . 1 . .
H H2N4 0.098(3) 0.146(3) 0.2834(11) 0.028(6) Uiso d . 1 . .
H H1A 0.820(3) 0.765(3) 0.5715(11) 0.027(5) Uiso d . 1 . .
H H2A 0.630(4) 0.852(3) 0.4818(11) 0.034(6) Uiso d . 1 . .
H H4A 1.145(3) 0.772(3) 0.3597(11) 0.023(5) Uiso d . 1 . .
H H5A 1.333(3) 0.687(3) 0.4501(11) 0.027(5) Uiso d . 1 . .
H H8A 0.599(4) 0.613(4) 0.2850(14) 0.052(8) Uiso d . 1 . .
H H1B 0.150(4) 0.265(3) 0.0608(11) 0.033(6) Uiso d . 1 . .
H H2B 0.340(3) 0.173(3) 0.1505(11) 0.029(6) Uiso d . 1 . .
H H4B 0.857(4) 0.163(4) 0.0290(12) 0.036(6) Uiso d . 1 . .
H H5B 0.668(4) 0.250(4) -0.0633(12) 0.036(6) Uiso d . 1 . .
H H9 0.524(4) 0.285(4) 0.3184(12) 0.041(7) Uiso d . 1 . .
H H12 0.147(3) 0.800(4) 0.1914(12) 0.034(6) Uiso d . 1 . .

loop_
_atom_site_aniso_label
_atom_site_aniso_U_11
_atom_site_aniso_U_22
_atom_site_aniso_U_33
_atom_site_aniso_U_12
_atom_site_aniso_U_13
_atom_site_aniso_U_23
O1A 0.0199(6) 0.0440(8) 0.0234(7) -0.0055(5) -0.0076(5) -0.0003(6)
O2A 0.0303(7) 0.0390(7) 0.0133(6) -0.0033(5) -0.0016(5) -0.0015(5)
O3A 0.0195(6) 0.0354(7) 0.0147(6) -0.0023(5) -0.0024(4) -0.0030(5)
O4A 0.0216(6) 0.0494(8) 0.0304(7) -0.0152(6) -0.0123(5) 0.0159(6)
C7A 0.0211(7) 0.0166(7) 0.0216(8) -0.0049(6) -0.0082(6) -0.0007(6)
C1A 0.0199(7) 0.0178(7) 0.0150(7) -0.0043(5) -0.0003(6) -0.0026(5)
C2A 0.0156(7) 0.0178(7) 0.0201(8) -0.0033(5) -0.0021(6) -0.0022(6)
C3A 0.0173(7) 0.0151(6) 0.0158(7) -0.0034(5) -0.0034(5) -0.0010(5)
C4A 0.0194(7) 0.0183(7) 0.0140(7) -0.0032(5) -0.0020(5) -0.0018(5)
C5A 0.0156(7) 0.0186(7) 0.0158(7) -0.0029(5) -0.0015(5) -0.0029(5)
C6A 0.0178(7) 0.0154(6) 0.0138(7) -0.0029(5) -0.0043(5) -0.0017(5)
N1A 0.0223(7) 0.0190(6) 0.0151(6) -0.0033(5) -0.0047(5) -0.0026(5)
O1B 0.0201(6) 0.0475(8) 0.0244(7) -0.0067(5) -0.0078(5) 0.0025(6)
O2B 0.0286(6) 0.0405(7) 0.0124(6) 0.0004(5) -0.0014(5) -0.0008(5)
O3B 0.0206(6) 0.0375(7) 0.0136(6) -0.0041(5) -0.0057(4) -0.0020(5)
O4B 0.0197(6) 0.0396(7) 0.0237(6) -0.0069(5) -0.0077(5) 0.0014(5)
C7B 0.0193(7) 0.0195(7) 0.0172(7) -0.0010(6) -0.0052(6) -0.0042(6)
C1B 0.0146(7) 0.0212(7) 0.0179(7) -0.0024(5) -0.0019(5) -0.0050(6)
C2B 0.0182(7) 0.0206(7) 0.0125(7) -0.0033(5) -0.0023(5) -0.0034(5)
C3B 0.0173(7) 0.0165(7) 0.0158(7) -0.0025(5) -0.0038(5) -0.0028(5)
C4B 0.0164(7) 0.0206(7) 0.0174(7) -0.0028(5) -0.0022(5) -0.0040(6)
C5B 0.0199(7) 0.0189(7) 0.0143(7) -0.0040(5) -0.0011(5) -0.0025(5)
C6B 0.0185(7) 0.0170(7) 0.0137(7) -0.0025(5) -0.0047(5) -0.0019(5)
N1B 0.0214(6) 0.0186(6) 0.0161(6) -0.0015(5) -0.0054(5) -0.0021(5)
N2 0.0330(8) 0.0230(7) 0.0230(8) -0.0063(6) 0.0024(6) -0.0071(6)
N3 0.0229(8) 0.0494(11) 0.0333(9) -0.0102(7) -0.0129(7) 0.0087(8)
N4 0.0211(7) 0.0290(8) 0.0251(8) -0.0062(6) -0.0041(6) 0.0025(6)
C8 0.0315(9) 0.0230(8) 0.0215(8) -0.0065(7) -0.0059(7) -0.0080(6)
C9 0.0279(8) 0.0240(8) 0.0204(8) -0.0003(7) -0.0063(6) -0.0049(6)
C10 0.0203(7) 0.0244(8) 0.0156(7) -0.0019(6) 0.0019(6) -0.0057(6)
C11 0.0168(7) 0.0332(9) 0.0177(8) -0.0018(6) 0.0002(6) -0.0048(6)
C12 0.0248(8) 0.0243(8) 0.0202(8) 0.0018(6) 0.0007(6) -0.0036(6)

loop_
_atom_type_symbol
_atom_type_description
_atom_type_scat_dispersion_real
_atom_type_scat_dispersion_imag
_atom_type_scat_source
C C 0.0033 0.0016 'International Tables Vol C Tables 4.2.6.8 and 6.1.1.4'
H H 0.0000 0.0000 'International Tables Vol C Tables 4.2.6.8 and 6.1.1.4'
N N 0.0061 0.0033 'International Tables Vol C Tables 4.2.6.8 and 6.1.1.4'
O O 0.0106 0.0060 'International Tables Vol C Tables 4.2.6.8 and 6.1.1.4'

loop_
_geom_angle_atom_site_label_1
_geom_angle_atom_site_label_2
_geom_angle_atom_site_label_3
_geom_angle_site_symmetry_1
_geom_angle_site_symmetry_3
_geom_angle
_geom_angle_publ_flag
O4A C7A O3A . . 125.20(15) ?
O4A C7A C3A . . 120.56(15) ?
O3A C7A C3A . . 114.22(13) ?
C6A C1A C2A . . 118.09(14) ?
C6A C1A H1A . . 122.4(13) ?
C2A C1A H1A . . 119.3(13) ?
C1A C2A C3A . . 120.10(14) ?
C1A C2A H2A . . 119.2(14) ?
C3A C2A H2A . . 120.7(14) ?
C2A C3A C4A . . 120.26(14) ?
C2A C3A C7A . . 119.19(14) ?
C4A C3A C7A . . 120.55(14) ?
C5A C4A C3A . . 120.19(14) ?
C5A C4A H4A . . 119.4(12) ?
C3A C4A H4A . . 120.3(12) ?
C6A C5A C4A . . 118.16(14) ?
C6A C5A H5A . . 120.1(14) ?
C4A C5A H5A . . 121.7(14) ?
C1A C6A C5A . . 123.18(14) ?
C1A C6A N1A . . 118.74(13) ?
C5A C6A N1A . . 118.08(13) ?
O1A N1A O2A . . 123.50(14) ?
O1A N1A C6A . . 118.07(13) ?
O2A N1A C6A . . 118.43(13) ?
C7B O3B H1O3 . . 109.5 ?
O4B C7B O3B . . 125.03(14) ?
O4B C7B C3B . . 119.89(14) ?
O3B C7B C3B . . 115.08(13) ?
C6B C1B C2B . . 117.96(14) ?
C6B C1B H1B . . 123.3(15) ?
C2B C1B H1B . . 118.7(15) ?
C1B C2B C3B . . 120.33(14) ?
C1B C2B H2B . . 120.5(13) ?
C3B C2B H2B . . 119.1(13) ?
C2B C3B C4B . . 120.01(14) ?
C2B C3B C7B . . 120.67(14) ?
C4B C3B C7B . . 119.31(13) ?
C5B C4B C3B . . 120.32(14) ?
C5B C4B H4B . . 119.7(14) ?
C3B C4B H4B . . 120.0(14) ?
C6B C5B C4B . . 118.05(14) ?
C6B C5B H5B . . 121.0(14) ?
C4B C5B H5B . . 120.6(14) ?
C5B C6B C1B . . 123.32(14) ?
C5B C6B N1B . . 118.39(14) ?
C1B C6B N1B . . 118.28(13) ?
O2B N1B O1B . . 123.15(14) ?
O2B N1B C6B . . 118.26(13) ?
O1B N1B C6B . . 118.58(13) ?
C8 N2 C12 . . 120.32(15) ?
C8 N2 H1N2 . . 116.5(14) ?
C12 N2 H1N2 . . 122.9(14) ?
C11 N3 H1N3 . . 114.8(14) ?
C11 N3 H2N3 . . 112.8(18) ?
H1N3 N3 H2N3 . . 119(2) ?
C10 N4 H1N4 . . 113.8(14) ?
C10 N4 H2N4 . . 117.7(14) ?
H1N4 N4 H2N4 . . 124(2) ?
N2 C8 C9 . . 121.67(17) ?
N2 C8 H8A . . 113.6(18) ?
C9 C8 H8A . . 124.7(18) ?
C8 C9 C10 . . 120.49(16) ?
C8 C9 H9 . . 121.6(14) ?
C10 C9 H9 . . 117.7(14) ?
N4 C10 C9 . . 121.17(15) ?
N4 C10 C11 . . 120.42(16) ?
C9 C10 C11 . . 118.34(16) ?
N3 C11 C12 . . 121.98(16) ?
N3 C11 C10 . . 119.85(16) ?
C12 C11 C10 . . 118.13(16) ?
N2 C12 C11 . . 121.03(16) ?
N2 C12 H12 . . 110.3(14) ?
C11 C12 H12 . . 128.6(15) ?

loop_
_geom_bond_atom_site_label_1
_geom_bond_atom_site_label_2
_geom_bond_site_symmetry_2
_geom_bond_distance
_geom_bond_publ_flag
O1A N1A . 1.2269(18) ?
O2A N1A . 1.2317(18) ?
O3A C7A . 1.299(2) ?
O4A C7A . 1.232(2) ?
C7A C3A . 1.504(2) ?
C1A C6A . 1.386(2) ?
C1A C2A . 1.393(2) ?
C1A H1A . 0.97(2) ?
C2A C3A . 1.397(2) ?
C2A H2A . 0.96(2) ?
C3A C4A . 1.399(2) ?
C4A C5A . 1.389(2) ?
C4A H4A . 0.96(2) ?
C5A C6A . 1.386(2) ?
C5A H5A . 0.92(2) ?
C6A N1A . 1.4727(19) ?
O1B N1B . 1.2307(18) ?
O2B N1B . 1.2247(18) ?
O3B C7B . 1.2913(19) ?
O3B H1O3 . 0.82 ?
O4B C7B . 1.2355(19) ?
C7B C3B . 1.505(2) ?
C1B C6B . 1.386(2) ?
C1B C2B . 1.393(2) ?
C1B H1B . 0.94(2) ?
C2B C3B . 1.396(2) ?
C2B H2B . 0.98(2) ?
C3B C4B . 1.400(2) ?
C4B C5B . 1.390(2) ?
C4B H4B . 0.97(2) ?
C5B C6B . 1.384(2) ?
C5B H5B . 1.00(2) ?
C6B N1B . 1.473(2) ?
N2 C8 . 1.347(2) ?
N2 C12 . 1.353(2) ?
N2 H1N2 . 1.00(2) ?
N3 C11 . 1.379(2) ?
N3 H1N3 . 1.05(3) ?
N3 H2N3 . 0.92(3) ?
N4 C10 . 1.364(2) ?
N4 H1N4 . 0.90(2) ?
N4 H2N4 . 0.89(2) ?
C8 C9 . 1.349(2) ?
C8 H8A . 0.89(3) ?
C9 C10 . 1.390(2) ?
C9 H9 . 0.97(2) ?
C10 C11 . 1.421(2) ?
C11 C12 . 1.394(3) ?
C12 H12 . 0.89(2) ?

loop_
_geom_hbond_atom_site_label_D
_geom_hbond_atom_site_label_H
_geom_hbond_atom_site_label_A
_geom_hbond_site_symmetry_A
_geom_hbond_distance_DH
_geom_hbond_distance_HA
_geom_hbond_distance_DA
_geom_hbond_angle_DHA
O3B H1O3 O3A 1_545 0.82 1.65 2.463(2) 173
N3 H1N3 O4B 1_455 1.05(3) 2.08(3) 3.008(3) 146(2)
N3 H2N3 O2B 2_565 0.92(3) 2.39(3) 3.129(2) 138(2)
N2 H1N2 O3B 1_565 1.00(2) 2.00(2) 2.929(2) 154(2)
N4 H1N4 O4A 1_545 0.90(2) 2.18(2) 3.068(2) 169(2)
N4 H2N4 O3A 1_445 0.89(2) 2.35(2) 3.152(2) 150(2)
C1B H1B O4B 1_455 0.94(2) 2.52(2) 3.231(2) 133(2)
C4B H4B O1B 1_655 0.97(2) 2.54(2) 3.250(2) 130(2)
C12 H12 O4B 1_465 0.89(2) 2.50(2) 3.376(2) 165(2)

loop_
_geom_torsion_atom_site_label_1
_geom_torsion_atom_site_label_2
_geom_torsion_atom_site_label_3
_geom_torsion_atom_site_label_4
_geom_torsion_site_symmetry_1
_geom_torsion_site_symmetry_2
_geom_torsion_site_symmetry_3
_geom_torsion_site_symmetry_4
_geom_torsion
_geom_torsion_publ_flag
C6A C1A C2A C3A . . . . 0.1(2) ?
C1A C2A C3A C4A . . . . 1.0(2) ?
C1A C2A C3A C7A . . . . -179.27(14) ?
O4A C7A C3A C2A . . . . -15.2(2) ?
O3A C7A C3A C2A . . . . 163.72(14) ?
O4A C7A C3A C4A . . . . 164.48(16) ?
O3A C7A C3A C4A . . . . -16.6(2) ?
C2A C3A C4A C5A . . . . -1.4(2) ?
C7A C3A C4A C5A . . . . 178.91(14) ?
C3A C4A C5A C6A . . . . 0.6(2) ?
C2A C1A C6A C5A . . . . -1.0(2) ?
C2A C1A C6A N1A . . . . 179.05(13) ?
C4A C5A C6A C1A . . . . 0.7(2) ?
C4A C5A C6A N1A . . . . -179.40(13) ?
C1A C6A N1A O1A . . . . -169.88(14) ?
C5A C6A N1A O1A . . . . 10.2(2) ?
C1A C6A N1A O2A . . . . 10.0(2) ?
C5A C6A N1A O2A . . . . -169.97(14) ?
C6B C1B C2B C3B . . . . 0.5(2) ?
C1B C2B C3B C4B . . . . 0.2(2) ?
C1B C2B C3B C7B . . . . 179.27(14) ?
O4B C7B C3B C2B . . . . -161.34(15) ?
O3B C7B C3B C2B . . . . 18.6(2) ?
O4B C7B C3B C4B . . . . 17.8(2) ?
O3B C7B C3B C4B . . . . -162.32(14) ?
C2B C3B C4B C5B . . . . -0.6(2) ?
C7B C3B C4B C5B . . . . -179.72(14) ?
C3B C4B C5B C6B . . . . 0.3(2) ?
C4B C5B C6B C1B . . . . 0.4(2) ?
C4B C5B C6B N1B . . . . -178.44(13) ?
C2B C1B C6B C5B . . . . -0.8(2) ?
C2B C1B C6B N1B . . . . 178.02(13) ?
C5B C6B N1B O2B . . . . -6.6(2) ?
C1B C6B N1B O2B . . . . 174.52(14) ?
C5B C6B N1B O1B . . . . 172.62(14) ?
C1B C6B N1B O1B . . . . -6.3(2) ?
C12 N2 C8 C9 . . . . 0.6(3) ?
N2 C8 C9 C10 . . . . -0.7(3) ?
C8 C9 C10 N4 . . . . 177.85(16) ?
C8 C9 C10 C11 . . . . 1.0(3) ?
N4 C10 C11 N3 . . . . 4.0(3) ?
C9 C10 C11 N3 . . . . -179.15(16) ?
N4 C10 C11 C12 . . . . -178.05(16) ?
C9 C10 C11 C12 . . . . -1.2(2) ?
C8 N2 C12 C11 . . . . -0.8(3) ?
N3 C11 C12 N2 . . . . 179.05(17) ?
C10 C11 C12 N2 . . . . 1.1(2) ?
